data_2226656
loop_
_publ_author_name
'Yang, Jian-Ke'
'Zheng, Mei'
'Luo, Shu-Ping'
'Li, Zhao-Bo'

_publ_section_title
;
 1-Nitro-4-(2-nitroprop-1-enyl)benzene
;
_journal_coeditor_code RZ2463
_journal_issue 7
_journal_name_full 'Acta Crystallographica Section E'
_journal_page_first o1781
_journal_paper_doi 10.1107/S1600536810023676
_journal_volume 66
_journal_year 2010
_chemical_formula_iupac 'C9 H8 N2 O4'
_chemical_formula_moiety 'C9 H8 N2 O4'
_chemical_formula_sum 'C9 H8 N2 O4'
_chemical_formula_weight 208.17
_chemical_name_systematic
;
1-Nitro-4-(2-nitroprop-1-enyl)benzene
;
_space_group_IT_number 14
_symmetry_cell_setting monoclinic
_symmetry_space_group_name_Hall '-P 2ybc'
_symmetry_space_group_name_H-M 'P 1 21/c 1'
_atom_sites_solution_hydrogens geom
_atom_sites_solution_primary direct
_atom_sites_solution_secondary difmap
_audit_creation_method SHELXL-97
_cell_angle_alpha 90.00
_cell_angle_beta 91.290(2)
_cell_angle_gamma 90.00
_cell_formula_units_Z 8
_cell_length_a 13.3621(11)
_cell_length_b 9.7648(7)
_cell_length_c 14.8835(11)
_cell_measurement_reflns_used 9423
_cell_measurement_temperature 296.0(10)
_cell_measurement_theta_max 27.5
_cell_measurement_theta_min 3.0
_cell_volume 1941.5(3)
_computing_cell_refinement 'PROCESS-AUTO  (Rigaku, 2006)'
_computing_data_collection 'PROCESS-AUTO  (Rigaku, 2006)'
_computing_data_reduction 'CrystalStructure (Rigaku, 2007)'
_computing_molecular_graphics 'ORTEP-3 for Windows (Farrugia, 1997)'
_computing_publication_material 'WinGX (Farrugia, 1999)'
_computing_structure_refinement 'SHELXL-97 (Sheldrick, 2008)'
_computing_structure_solution 'SHELXS-97 (Sheldrick, 2008)'
_diffrn_ambient_temperature 296.0(10)
_diffrn_detector_area_resol_mean 10.00
_diffrn_measured_fraction_theta_full 0.996
_diffrn_measured_fraction_theta_max 0.996
_diffrn_measurement_device_type 'Rigaku R-AXIS RAPID'
_diffrn_measurement_method \w
_diffrn_radiation_monochromator graphite
_diffrn_radiation_source 'rolling anode'
_diffrn_radiation_type MoK\a
_diffrn_radiation_wavelength 0.71073
_diffrn_reflns_av_R_equivalents 0.0417
_diffrn_reflns_av_sigmaI/netI 0.0363
_diffrn_reflns_limit_h_max 17
_diffrn_reflns_limit_h_min -17
_diffrn_reflns_limit_k_max 11
_diffrn_reflns_limit_k_min -12
_diffrn_reflns_limit_l_max 19
_diffrn_reflns_limit_l_min -19
_diffrn_reflns_number 18620
_diffrn_reflns_theta_full 27.48
_diffrn_reflns_theta_max 27.48
_diffrn_reflns_theta_min 3.05
_exptl_absorpt_coefficient_mu 0.114
_exptl_absorpt_correction_T_max 0.9775
_exptl_absorpt_correction_T_min 0.9471
_exptl_absorpt_correction_type multi-scan
_exptl_absorpt_process_details '(ABSCOR; Higashi, 1995)'
_exptl_crystal_colour yellow
_exptl_crystal_density_diffrn 1.424
_exptl_crystal_density_method 'not measured'
_exptl_crystal_description chunk
_exptl_crystal_F_000 864
_exptl_crystal_size_max 0.38
_exptl_crystal_size_mid 0.29
_exptl_crystal_size_min 0.20
_refine_diff_density_max 0.236
_refine_diff_density_min -0.172
_refine_ls_extinction_method none
_refine_ls_goodness_of_fit_ref 1.006
_refine_ls_hydrogen_treatment constr
_refine_ls_matrix_type full
_refine_ls_number_parameters 273
_refine_ls_number_reflns 4430
_refine_ls_number_restraints 0
_refine_ls_restrained_S_all 1.006
_refine_ls_R_factor_all 0.1352
_refine_ls_R_factor_gt 0.0528
_refine_ls_shift/su_max 0.001
_refine_ls_shift/su_mean 0.000
_refine_ls_structure_factor_coef Fsqd
_refine_ls_weighting_details 'calc w=1/[\s^2^(Fo^2^)+(0.0633P)^2^+0.4203P] where P=(Fo^2^+2Fc^2^)/3'
_refine_ls_weighting_scheme calc
_refine_ls_wR_factor_gt 0.1335
_refine_ls_wR_factor_ref 0.1679
_reflns_number_gt 1883
_reflns_number_total 4430
_reflns_threshold_expression >2sigma(I)
_cod_data_source_file rz2463.cif
_cod_data_source_block I
_cod_original_sg_symbol_H-M 'P 21/c'
_cod_database_code 2226656
_cod_database_fobs_code 2226656

loop_
_symmetry_equiv_pos_as_xyz
'x, y, z'
'-x, y+1/2, -z+1/2'
'-x, -y, -z'
'x, -y-1/2, z-1/2'

loop_
_atom_site_type_symbol
_atom_site_label
_atom_site_fract_x
_atom_site_fract_y
_atom_site_fract_z
_atom_site_U_iso_or_equiv
_atom_site_adp_type
_atom_site_calc_flag
_atom_site_refinement_flags
_atom_site_occupancy
_atom_site_disorder_assembly
_atom_site_disorder_group
N N1A 0.91640(18) 0.3305(3) 0.05652(17) 0.0806(6) Uani d . 1 . .
O O2A 0.98875(16) 0.3688(2) 0.10125(17) 0.1116(8) Uani d . 1 . .
O O1A 0.90989(18) 0.2158(2) 0.02430(17) 0.1120(8) Uani d . 1 . .
C C4A 0.77860(18) 0.6710(2) 0.05586(16) 0.0625(6) Uani d . 1 . .
O O1B 0.96098(19) 0.2340(2) 0.31850(17) 0.1199(8) Uani d . 1 . .
N N1B 0.8836(2) 0.2846(3) 0.29171(18) 0.0892(7) Uani d . 1 . .
C C3A 0.84789(17) 0.5546(3) 0.06249(16) 0.0678(7) Uani d . 1 . .
H H3 0.9118 0.5744 0.0849 0.081 Uiso calc R 1 . .
C C8B 0.59839(19) 0.7663(3) 0.31450(16) 0.0679(7) Uani d . 1 . .
C C2A 0.83112(17) 0.4254(3) 0.04069(16) 0.0658(6) Uani d . 1 . .
C C2B 0.86722(19) 0.4327(2) 0.30718(17) 0.0673(6) Uani d . 1 . .
C C3B 0.77664(18) 0.4791(2) 0.28873(17) 0.0692(7) Uani d . 1 . .
H H12 0.7304 0.4142 0.2686 0.083 Uiso calc R 1 . .
C C9A 0.67661(18) 0.6603(2) 0.06964(16) 0.0650(6) Uani d . 1 . .
H H9 0.6480 0.5753 0.0809 0.078 Uiso calc R 1 . .
O O2B 0.8201(2) 0.2192(2) 0.2511(2) 0.1380(11) Uani d . 1 . .
C C4B 0.73898(18) 0.6202(2) 0.29576(16) 0.0617(6) Uani d . 1 . .
C C5B 0.7965(2) 0.7370(3) 0.28421(18) 0.0723(7) Uani d . 1 . .
H H14 0.8646 0.7281 0.2739 0.087 Uiso calc R 1 . .
C C9B 0.63788(18) 0.6371(2) 0.31073(16) 0.0654(6) Uani d . 1 . .
H H18 0.5970 0.5611 0.3182 0.078 Uiso calc R 1 . .
C C5A 0.8177(2) 0.8007(3) 0.04022(18) 0.0761(7) Uani d . 1 . .
H H5 0.8861 0.8103 0.0316 0.091 Uiso calc R 1 . .
C C6B 0.7547(2) 0.8658(3) 0.28776(19) 0.0815(8) Uani d . 1 . .
H H15 0.7948 0.9426 0.2798 0.098 Uiso calc R 1 . .
N N2B 0.4902(2) 0.7794(3) 0.32987(19) 0.0929(8) Uani d . 1 . .
N N2A 0.51053(19) 0.7625(3) 0.08429(18) 0.0910(7) Uani d . 1 . .
C C8A 0.6181(2) 0.7759(3) 0.06654(17) 0.0702(7) Uani d . 1 . .
O O3A 0.47832(17) 0.6518(3) 0.0982(3) 0.1743(15) Uani d . 1 . .
O O4A 0.45844(19) 0.8608(3) 0.0844(2) 0.1402(10) Uani d . 1 . .
O O3B 0.4434(2) 0.6811(3) 0.3488(3) 0.1726(14) Uani d . 1 . .
C C7B 0.6543(2) 0.8819(3) 0.30301(18) 0.0791(8) Uani d . 1 . .
H H16 0.6254 0.9685 0.3054 0.095 Uiso calc R 1 . .
C C1B 0.9567(2) 0.5036(3) 0.3453(2) 0.0955(9) Uani d . 1 . .
H H10A 1.0044 0.5176 0.2989 0.143 Uiso calc R 1 . .
H H10B 0.9864 0.4486 0.3923 0.143 Uiso calc R 1 . .
H H10C 0.9373 0.5906 0.3694 0.143 Uiso calc R 1 . .
C C7A 0.6564(2) 0.9036(3) 0.05062(18) 0.0830(8) Uani d . 1 . .
H H7 0.6152 0.9804 0.0489 0.100 Uiso calc R 1 . .
C C6A 0.7576(2) 0.9148(3) 0.0372(2) 0.0894(9) Uani d . 1 . .
H H6 0.7855 1.0002 0.0261 0.107 Uiso calc R 1 . .
C C1A 0.7418(2) 0.3607(3) -0.0012(2) 0.0956(10) Uani d . 1 . .
H H1A 0.6986 0.4302 -0.0261 0.143 Uiso calc R 1 . .
H H1B 0.7067 0.3097 0.0433 0.143 Uiso calc R 1 . .
H H1C 0.7621 0.3000 -0.0482 0.143 Uiso calc R 1 . .
O O4B 0.45068(18) 0.8883(3) 0.3199(2) 0.1367(10) Uani d . 1 . .

loop_
_atom_site_aniso_label
_atom_site_aniso_U_11
_atom_site_aniso_U_22
_atom_site_aniso_U_33
_atom_site_aniso_U_12
_atom_site_aniso_U_13
_atom_site_aniso_U_23
N1A 0.0647(15) 0.0786(16) 0.0986(17) 0.0075(12) 0.0091(13) 0.0115(14)
O2A 0.0697(14) 0.1051(16) 0.159(2) 0.0148(12) -0.0217(14) 0.0049(14)
O1A 0.1112(18) 0.0803(14) 0.144(2) 0.0245(12) 0.0023(15) -0.0107(14)
C4A 0.0590(15) 0.0640(14) 0.0643(15) -0.0041(12) -0.0004(11) -0.0001(12)
O1B 0.1121(19) 0.1086(17) 0.139(2) 0.0557(14) -0.0007(15) -0.0028(14)
N1B 0.0780(18) 0.0757(16) 0.115(2) 0.0129(14) 0.0161(15) -0.0010(14)
C3A 0.0511(14) 0.0744(17) 0.0777(16) -0.0019(12) 0.0001(12) 0.0052(13)
C8B 0.0631(16) 0.0704(16) 0.0707(16) 0.0113(13) 0.0084(12) 0.0049(13)
C2A 0.0531(14) 0.0678(15) 0.0768(16) 0.0032(12) 0.0079(12) 0.0024(13)
C2B 0.0622(16) 0.0583(14) 0.0819(17) 0.0033(12) 0.0101(13) 0.0052(12)
C3B 0.0590(16) 0.0599(14) 0.0889(18) -0.0035(12) 0.0080(13) 0.0000(13)
C9A 0.0589(16) 0.0623(14) 0.0737(16) -0.0003(12) -0.0039(12) 0.0008(12)
O2B 0.1084(19) 0.0716(14) 0.233(3) 0.0038(13) -0.014(2) -0.0303(16)
C4B 0.0582(15) 0.0591(14) 0.0679(15) 0.0006(11) 0.0022(11) 0.0044(11)
C5B 0.0627(16) 0.0686(17) 0.0855(18) -0.0032(13) 0.0017(13) 0.0030(13)
C9B 0.0623(16) 0.0596(14) 0.0746(16) 0.0002(12) 0.0100(12) 0.0079(12)
C5A 0.0719(17) 0.0695(17) 0.0874(18) -0.0088(14) 0.0090(14) 0.0009(14)
C6B 0.085(2) 0.0610(16) 0.099(2) -0.0130(14) 0.0015(16) 0.0029(14)
N2B 0.0783(18) 0.0790(17) 0.122(2) 0.0212(15) 0.0218(15) 0.0153(15)
N2A 0.0680(17) 0.0898(18) 0.115(2) 0.0143(15) -0.0088(14) 0.0025(15)
C8A 0.0630(17) 0.0761(17) 0.0713(16) 0.0042(13) -0.0036(13) -0.0032(13)
O3A 0.0603(15) 0.124(2) 0.339(5) 0.0037(15) 0.001(2) 0.063(3)
O4A 0.0951(17) 0.1155(19) 0.211(3) 0.0362(15) 0.0182(17) -0.0182(18)
O3B 0.0914(19) 0.124(2) 0.306(4) 0.0254(16) 0.081(2) 0.067(2)
C7B 0.091(2) 0.0597(15) 0.0869(19) 0.0108(15) 0.0042(16) 0.0013(13)
C1B 0.0658(18) 0.090(2) 0.130(3) -0.0040(15) -0.0178(17) 0.0151(18)
C7A 0.095(2) 0.0683(18) 0.0855(19) 0.0133(16) 0.0029(16) 0.0008(14)
C6A 0.104(2) 0.0625(17) 0.103(2) -0.0088(16) 0.0148(18) 0.0029(15)
C1A 0.0722(19) 0.085(2) 0.130(3) 0.0024(15) -0.0080(17) -0.0250(18)
O4B 0.0992(18) 0.0986(17) 0.213(3) 0.0340(14) 0.0132(17) 0.0055(17)

loop_
_atom_type_symbol
_atom_type_description
_atom_type_scat_dispersion_real
_atom_type_scat_dispersion_imag
_atom_type_scat_source
C C 0.0033 0.0016 'International Tables Vol C Tables 4.2.6.8 and 6.1.1.4'
H H 0.0000 0.0000 'International Tables Vol C Tables 4.2.6.8 and 6.1.1.4'
N N 0.0061 0.0033 'International Tables Vol C Tables 4.2.6.8 and 6.1.1.4'
O O 0.0106 0.0060 'International Tables Vol C Tables 4.2.6.8 and 6.1.1.4'

loop_
_geom_angle_atom_site_label_1
_geom_angle_atom_site_label_2
_geom_angle_atom_site_label_3
_geom_angle_site_symmetry_1
_geom_angle_site_symmetry_3
_geom_angle
_geom_angle_publ_flag
O2A N1A O1A . . 123.0(2) ?
O2A N1A C2A . . 119.4(2) ?
O1A N1A C2A . . 117.6(2) ?
C9A C4A C5A . . 117.9(2) ?
C9A C4A C3A . . 123.5(2) ?
C5A C4A C3A . . 118.5(2) ?
O1B N1B O2B . . 122.2(3) ?
O1B N1B C2B . . 118.5(3) ?
O2B N1B C2B . . 119.2(3) ?
C2A C3A C4A . . 128.3(2) ?
C2A C3A H3 . . 115.8 ?
C4A C3A H3 . . 115.8 ?
C7B C8B C9B . . 123.0(2) ?
C7B C8B N2B . . 119.2(2) ?
C9B C8B N2B . . 117.8(2) ?
C3A C2A C1A . . 130.1(2) ?
C3A C2A N1A . . 115.6(2) ?
C1A C2A N1A . . 114.2(2) ?
C3B C2B N1B . . 116.2(2) ?
C3B C2B C1B . . 130.5(2) ?
N1B C2B C1B . . 113.2(2) ?
C2B C3B C4B . . 128.5(2) ?
C2B C3B H12 . . 115.8 ?
C4B C3B H12 . . 115.8 ?
C8A C9A C4A . . 119.5(2) ?
C8A C9A H9 . . 120.2 ?
C4A C9A H9 . . 120.2 ?
C9B C4B C5B . . 117.8(2) ?
C9B C4B C3B . . 117.4(2) ?
C5B C4B C3B . . 124.7(2) ?
C6B C5B C4B . . 121.3(3) ?
C6B C5B H14 . . 119.4 ?
C4B C5B H14 . . 119.4 ?
C8B C9B C4B . . 119.7(2) ?
C8B C9B H18 . . 120.2 ?
C4B C9B H18 . . 120.2 ?
C6A C5A C4A . . 121.4(3) ?
C6A C5A H5 . . 119.3 ?
C4A C5A H5 . . 119.3 ?
C7B C6B C5B . . 120.6(3) ?
C7B C6B H15 . . 119.7 ?
C5B C6B H15 . . 119.7 ?
O3B N2B O4B . . 121.1(3) ?
O3B N2B C8B . . 119.4(3) ?
O4B N2B C8B . . 119.4(3) ?
O3A N2A O4A . . 121.6(3) ?
O3A N2A C8A . . 118.2(3) ?
O4A N2A C8A . . 120.2(3) ?
C7A C8A C9A . . 122.7(3) ?
C7A C8A N2A . . 118.7(3) ?
C9A C8A N2A . . 118.5(3) ?
C8B C7B C6B . . 117.7(2) ?
C8B C7B H16 . . 121.2 ?
C6B C7B H16 . . 121.2 ?
C2B C1B H10A . . 109.5 ?
C2B C1B H10B . . 109.5 ?
H10A C1B H10B . . 109.5 ?
C2B C1B H10C . . 109.5 ?
H10A C1B H10C . . 109.5 ?
H10B C1B H10C . . 109.5 ?
C8A C7A C6A . . 118.0(3) ?
C8A C7A H7 . . 121.0 ?
C6A C7A H7 . . 121.0 ?
C7A C6A C5A . . 120.5(3) ?
C7A C6A H6 . . 119.8 ?
C5A C6A H6 . . 119.8 ?
C2A C1A H1A . . 109.5 ?
C2A C1A H1B . . 109.5 ?
H1A C1A H1B . . 109.5 ?
C2A C1A H1C . . 109.5 ?
H1A C1A H1C . . 109.5 ?
H1B C1A H1C . . 109.5 ?

loop_
_geom_bond_atom_site_label_1
_geom_bond_atom_site_label_2
_geom_bond_site_symmetry_2
_geom_bond_distance
_geom_bond_publ_flag
N1A O2A . 1.220(3) ?
N1A O1A . 1.220(3) ?
N1A C2A . 1.484(3) ?
C4A C9A . 1.387(3) ?
C4A C5A . 1.392(3) ?
C4A C3A . 1.468(3) ?
O1B N1B . 1.206(3) ?
N1B O2B . 1.212(3) ?
N1B C2B . 1.482(3) ?
C3A C2A . 1.320(3) ?
C3A H3 . 0.9300 ?
C8B C7B . 1.366(4) ?
C8B C9B . 1.369(3) ?
C8B N2B . 1.474(4) ?
C2A C1A . 1.476(3) ?
C2B C3B . 1.315(3) ?
C2B C1B . 1.484(3) ?
C3B C4B . 1.471(3) ?
C3B H12 . 0.9300 ?
C9A C8A . 1.373(3) ?
C9A H9 . 0.9300 ?
C4B C9B . 1.384(3) ?
C4B C5B . 1.388(3) ?
C5B C6B . 1.378(4) ?
C5B H14 . 0.9300 ?
C9B H18 . 0.9300 ?
C5A C6A . 1.374(4) ?
C5A H5 . 0.9300 ?
C6B C7B . 1.375(4) ?
C6B H15 . 0.9300 ?
N2B O3B . 1.183(3) ?
N2B O4B . 1.195(3) ?
N2A O3A . 1.184(3) ?
N2A O4A . 1.186(3) ?
N2A C8A . 1.474(4) ?
C8A C7A . 1.370(4) ?
C7B H16 . 0.9300 ?
C1B H10A . 0.9600 ?
C1B H10B . 0.9600 ?
C1B H10C . 0.9600 ?
C7A C6A . 1.376(4) ?
C7A H7 . 0.9300 ?
C6A H6 . 0.9300 ?
C1A H1A . 0.9600 ?
C1A H1B . 0.9600 ?
C1A H1C . 0.9600 ?

loop_
_geom_hbond_atom_site_label_D
_geom_hbond_atom_site_label_H
_geom_hbond_atom_site_label_A
_geom_hbond_site_symmetry_A
_geom_hbond_distance_DH
_geom_hbond_distance_HA
_geom_hbond_distance_DA
_geom_hbond_angle_DHA
C9B H18 O4A 2_645 0.93 2.55 3.386(4) 149

loop_
_geom_torsion_atom_site_label_1
_geom_torsion_atom_site_label_2
_geom_torsion_atom_site_label_3
_geom_torsion_atom_site_label_4
_geom_torsion_site_symmetry_1
_geom_torsion_site_symmetry_2
_geom_torsion_site_symmetry_3
_geom_torsion_site_symmetry_4
_geom_torsion
_geom_torsion_publ_flag
C9A C4A C3A C2A . . . . 34.4(4) ?
C5A C4A C3A C2A . . . . -149.6(3) ?
C4A C3A C2A C1A . . . . 4.1(5) ?
C4A C3A C2A N1A . . . . -179.1(2) ?
O2A N1A C2A C3A . . . . 12.3(4) ?
O1A N1A C2A C3A . . . . -168.5(3) ?
O2A N1A C2A C1A . . . . -170.5(3) ?
O1A N1A C2A C1A . . . . 8.8(4) ?
O1B N1B C2B C3B . . . . -170.4(3) ?
O2B N1B C2B C3B . . . . 11.1(4) ?
O1B N1B C2B C1B . . . . 7.1(4) ?
O2B N1B C2B C1B . . . . -171.3(3) ?
N1B C2B C3B C4B . . . . -178.8(2) ?
C1B C2B C3B C4B . . . . 4.2(5) ?
C5A C4A C9A C8A . . . . 0.7(3) ?
C3A C4A C9A C8A . . . . 176.7(2) ?
C2B C3B C4B C9B . . . . -152.8(3) ?
C2B C3B C4B C5B . . . . 30.4(4) ?
C9B C4B C5B C6B . . . . 0.2(4) ?
C3B C4B C5B C6B . . . . 177.0(2) ?
C7B C8B C9B C4B . . . . 0.8(4) ?
N2B C8B C9B C4B . . . . 179.5(2) ?
C5B C4B C9B C8B . . . . -0.6(4) ?
C3B C4B C9B C8B . . . . -177.6(2) ?
C9A C4A C5A C6A . . . . -0.8(4) ?
C3A C4A C5A C6A . . . . -177.1(2) ?
C4B C5B C6B C7B . . . . 0.0(4) ?
C7B C8B N2B O3B . . . . -172.5(3) ?
C9B C8B N2B O3B . . . . 8.8(4) ?
C7B C8B N2B O4B . . . . 10.2(4) ?
C9B C8B N2B O4B . . . . -168.6(3) ?
C4A C9A C8A C7A . . . . -0.3(4) ?
C4A C9A C8A N2A . . . . -178.0(2) ?
O3A N2A C8A C7A . . . . -179.8(3) ?
O4A N2A C8A C7A . . . . 0.3(4) ?
O3A N2A C8A C9A . . . . -2.0(4) ?
O4A N2A C8A C9A . . . . 178.1(3) ?
C9B C8B C7B C6B . . . . -0.5(4) ?
N2B C8B C7B C6B . . . . -179.3(2) ?
C5B C6B C7B C8B . . . . 0.1(4) ?
C9A C8A C7A C6A . . . . 0.1(4) ?
N2A C8A C7A C6A . . . . 177.8(2) ?
C8A C7A C6A C5A . . . . -0.2(4) ?
C4A C5A C6A C7A . . . . 0.6(4) ?
